data_7000772
loop_
_publ_author_name
'Pan, Mei'
'Zheng, Xiang-Li'
'Liu, Yu'
'Liu, Wei-Sheng'
'Su, Cheng-Yong'

_publ_section_title
;
 Structural and photoluminescent studies of lanthanide complexes with
 tripodal triRNTB (N-substituted tris(benzimidazol-2-ylmethyl)amine):
 ligand substituent, anionic and secondary ligand effects
;
_journal_issue 12
_journal_name_full 'Dalton Transactions'
_journal_page_first 2157
_journal_page_last 2169
_journal_paper_doi 10.1039/b818322h
_journal_year 2009
_chemical_formula_sum 'C66 H75 Cl3 N13 O15 Tb'
_chemical_formula_weight 1555.66
_chemical_name_systematic
;
?
;
_space_group_IT_number 146
_symmetry_cell_setting trigonal
_symmetry_space_group_name_Hall 'R 3'
_symmetry_space_group_name_H-M 'R 3 :H'
_atom_sites_solution_hydrogens geom
_atom_sites_solution_primary direct
_atom_sites_solution_secondary difmap
_audit_creation_method SHELXL-97
_cell_angle_alpha 90.00
_cell_angle_beta 90.00
_cell_angle_gamma 120.00
_cell_formula_units_Z 3
_cell_length_a 13.730(2)
_cell_length_b 13.730(2)
_cell_length_c 32.236(6)
_cell_measurement_reflns_used 257
_cell_measurement_temperature 293(2)
_cell_measurement_theta_max 25
_cell_measurement_theta_min 2
_cell_volume 5262.8(15)
_computing_cell_refinement BIOTEX
_computing_data_collection BIOTEX
_computing_data_reduction BIOTEX
_computing_structure_refinement 'SHELXL-97 (Sheldrick, 1997)'
_computing_structure_solution 'SHELXS-97 (Sheldrick, 1990)'
_diffrn_ambient_temperature 293(2)
_diffrn_measured_fraction_theta_full 1.000
_diffrn_measured_fraction_theta_max 1.000
_diffrn_measurement_device 'Rigaku RAXIS II IP'
_diffrn_measurement_method \w
_diffrn_radiation_monochromator graphite
_diffrn_radiation_source 'fine-focus sealed tube'
_diffrn_radiation_type MoK\a
_diffrn_radiation_wavelength 0.71073
_diffrn_reflns_av_R_equivalents 0.0440
_diffrn_reflns_av_sigmaI/netI 0.0709
_diffrn_reflns_limit_h_max 16
_diffrn_reflns_limit_h_min -16
_diffrn_reflns_limit_k_max 16
_diffrn_reflns_limit_k_min -14
_diffrn_reflns_limit_l_max 21
_diffrn_reflns_limit_l_min -39
_diffrn_reflns_number 6155
_diffrn_reflns_theta_full 25.57
_diffrn_reflns_theta_max 25.57
_diffrn_reflns_theta_min 1.83
_exptl_absorpt_coefficient_mu 1.196
_exptl_absorpt_correction_T_max 0.8135
_exptl_absorpt_correction_T_min 0.7788
_exptl_absorpt_correction_type empirical
_exptl_crystal_colour Colorless
_exptl_crystal_density_diffrn 1.473
_exptl_crystal_density_method 'not measured'
_exptl_crystal_description Prism
_exptl_crystal_F_000 2394
_exptl_crystal_size_max 0.22
_exptl_crystal_size_mid 0.20
_exptl_crystal_size_min 0.18
_refine_diff_density_max 1.400
_refine_diff_density_min -0.685
_refine_diff_density_rms 0.072
_refine_ls_abs_structure_details 'Flack H D (1983), Acta Cryst. A39, 876-881'
_refine_ls_abs_structure_Flack 0.495(10)
_refine_ls_extinction_coef 0.00154(9)
_refine_ls_extinction_expression Fc^*^=kFc[1+0.001xFc^2^\l^3^/sin(2\q)]^-1/4^
_refine_ls_extinction_method SHELXL
_refine_ls_goodness_of_fit_ref 1.092
_refine_ls_hydrogen_treatment geom
_refine_ls_matrix_type full
_refine_ls_number_parameters 297
_refine_ls_number_reflns 3248
_refine_ls_number_restraints 6
_refine_ls_restrained_S_all 1.092
_refine_ls_R_factor_all 0.0431
_refine_ls_R_factor_gt 0.0424
_refine_ls_shift/su_max 0.025
_refine_ls_shift/su_mean 0.005
_refine_ls_structure_factor_coef Fsqd
_refine_ls_weighting_details 'calc w=1/[\s^2^(Fo^2^)+(0.0479P)^2^+0.0000P] where P=(Fo^2^+2Fc^2^)/3'
_refine_ls_weighting_scheme calc
_refine_ls_wR_factor_gt 0.1030
_refine_ls_wR_factor_ref 0.1034
_reflns_number_gt 3222
_reflns_number_total 3248
_reflns_threshold_expression >2sigma(I)
_cod_data_source_file b818322h.txt
_cod_data_source_block 22
_cod_depositor_comments
;
The following automatic conversions were performed:
'_symmetry_cell_setting' value 'Trigonal' changed to 'trigonal' according
to '/home/saulius/struct/CIF-dictionaries/cif_core.dic' dictionary named
'cif_core.dic' version 2.4.1 from 2010-06-29.

Automatic conversion script
Id: cif_fix_enum 1527 2010-12-29 10:47:43Z saulius 
;
_cod_original_cell_volume 5262.7(15)
_cod_original_sg_symbol_H-M R3
_cod_database_code 7000772

loop_
_symmetry_equiv_pos_as_xyz
'x, y, z'
'-y, x-y, z'
'-x+y, -x, z'
'x+2/3, y+1/3, z+1/3'
'-y+2/3, x-y+1/3, z+1/3'
'-x+y+2/3, -x+1/3, z+1/3'
'x+1/3, y+2/3, z+2/3'
'-y+1/3, x-y+2/3, z+2/3'
'-x+y+1/3, -x+2/3, z+2/3'

loop_
_atom_site_label
_atom_site_type_symbol
_atom_site_fract_x
_atom_site_fract_y
_atom_site_fract_z
_atom_site_U_iso_or_equiv
_atom_site_adp_type
_atom_site_occupancy
_atom_site_symmetry_multiplicity
_atom_site_calc_flag
_atom_site_refinement_flags
_atom_site_disorder_assembly
_atom_site_disorder_group
Tb1 Tb 0.6667 1.3333 0.1284 0.04859(6) Uani 1 3 d S . .
N1 N 0.6667 1.3333 0.0426(2) 0.0568(14) Uani 1 3 d S . .
N2 N 0.7002(3) 1.5091(3) 0.09515(12) 0.0559(9) Uani 1 1 d . . .
N3 N 0.7330(3) 1.6264(3) 0.04148(13) 0.0635(9) Uani 1 1 d . . .
C1 C 0.6382(4) 1.4179(4) 0.02726(14) 0.0638(11) Uani 1 1 d . . .
H1B H 0.5581 1.3866 0.0270 0.080 Uiso 1 1 d R . .
H1C H 0.6657 1.4393 -0.0005 0.080 Uiso 1 1 d R . .
C2 C 0.6906(3) 1.5161(3) 0.05418(13) 0.0570(10) Uani 1 1 d . . .
C3 C 0.7645(4) 1.6901(4) 0.07731(15) 0.0614(11) Uani 1 1 d . . .
C4 C 0.8179(4) 1.8071(4) 0.08428(18) 0.0755(14) Uani 1 1 d . . .
H4A H 0.8364 1.8591 0.0617 0.080 Uiso 1 1 d R . .
C5 C 0.8392(4) 1.8426(4) 0.12430(19) 0.0767(15) Uani 1 1 d . . .
H5A H 0.8716 1.9215 0.1299 0.080 Uiso 1 1 d R . .
C6 C 0.8191(4) 1.7714(4) 0.15629(19) 0.0773(15) Uani 1 1 d . . .
H6A H 0.8387 1.8017 0.1838 0.080 Uiso 1 1 d R . .
C7 C 0.7707(4) 1.6570(4) 0.15072(16) 0.0676(12) Uani 1 1 d . . .
H7A H 0.7547 1.6063 0.1735 0.080 Uiso 1 1 d R . .
C8 C 0.7454(3) 1.6177(3) 0.11043(14) 0.0586(11) Uani 1 1 d . . .
C9 C 0.7455(4) 1.6670(4) -0.00063(16) 0.0732(14) Uani 1 1 d . . .
H9A H 0.7540 1.6164 -0.0188 0.080 Uiso 1 1 d R . .
H9B H 0.8125 1.7392 -0.0025 0.080 Uiso 1 1 d R . .
C10 C 0.6463(5) 1.6795(6) -0.01591(19) 0.093(2) Uani 1 1 d . . .
H10A H 0.6386 1.7328 0.0010 0.080 Uiso 1 1 d R . .
H10B H 0.5782 1.6081 -0.0143 0.080 Uiso 1 1 d R . .
C11 C 0.6705(6) 1.7214(6) -0.0606(2) 0.114(3) Uani 1 1 d . . .
H11A H 0.6100 1.7298 -0.0715 0.080 Uiso 1 1 d R . .
H11B H 0.7391 1.7924 -0.0617 0.080 Uiso 1 1 d R . .
H11C H 0.6785 1.6673 -0.0770 0.080 Uiso 1 1 d R . .
O1 O 0.6230(3) 1.1819(2) 0.16558(11) 0.0644(9) Uani 1 1 d . . .
N4 N 0.6165(3) 0.9457(3) 0.20343(14) 0.0739(11) Uani 1 1 d . . .
N5 N 0.6127(3) 1.0097(3) 0.17099(12) 0.0630(10) Uani 1 1 d . . .
C12 C 0.6268(3) 1.1086(4) 0.18762(16) 0.0602(12) Uani 1 1 d . . .
C13 C 0.6424(4) 1.1038(4) 0.23005(17) 0.0729(14) Uani 1 1 d . . .
H13A H 0.6552 1.1611 0.2499 0.080 Uiso 1 1 d R . .
C14 C 0.6379(4) 1.0034(4) 0.23874(16) 0.0711(13) Uani 1 1 d . . .
C15 C 0.6253(5) 0.8467(5) 0.1955(2) 0.1009(17) Uani 1 1 d . . .
H15A H 0.6266 0.8131 0.2215 0.080 Uiso 1 1 d R . .
H15B H 0.5622 0.7936 0.1794 0.080 Uiso 1 1 d R . .
H15C H 0.6936 0.8682 0.1806 0.080 Uiso 1 1 d R . .
C16 C 0.6525(5) 0.9621(6) 0.2790(2) 0.0965(18) Uani 1 1 d . . .
H16A H 0.6433 0.8885 0.2755 0.080 Uiso 1 1 d R . .
H16B H 0.7269 1.0127 0.2891 0.080 Uiso 1 1 d R . .
H16C H 0.5982 0.9585 0.2986 0.080 Uiso 1 1 d R . .
C17 C 0.5755(4) 0.9669(4) 0.13067(16) 0.0684(13) Uani 1 1 d . . .
C18 C 0.4632(6) 0.9134(6) 0.1204(3) 0.109(2) Uani 1 1 d . . .
H18A H 0.4076 0.9034 0.1407 0.080 Uiso 1 1 d R . .
C19 C 0.4337(8) 0.8733(7) 0.0803(3) 0.132(3) Uani 1 1 d . . .
H19A H 0.3562 0.8392 0.0722 0.158 Uiso 1 1 d R . .
C20 C 0.5055(7) 0.8822(6) 0.0519(2) 0.124(3) Uani 1 1 d . . .
H20A H 0.4805 0.8503 0.0248 0.080 Uiso 1 1 d R . .
C21 C 0.6166(8) 0.9362(6) 0.0616(2) 0.114(3) Uani 1 1 d . . .
H21A H 0.6703 0.9444 0.0408 0.080 Uiso 1 1 d R . .
C22 C 0.6525(6) 0.9776(5) 0.1012(2) 0.0887(18) Uani 1 1 d . . .
H22A H 0.7310 1.0141 0.1081 0.080 Uiso 1 1 d R . .
Cl1 Cl 0.6667 1.3333 0.31931(6) 0.0632(4) Uani 1 3 d SD . .
O11 O 0.6667 1.3333 0.27548(19) 0.095(2) Uani 1 3 d SD . .
O12 O 0.6802(3) 1.2414(3) 0.33384(14) 0.0915(12) Uani 1 1 d D . .
Cl2 Cl 0.3333 0.6667 -0.06827(12) 0.1030(9) Uani 1 3 d SD . 1
O21 O 0.3333 0.6667 -0.0250(4) 0.38(2) Uiso 0.67 3 d SPD A 1
O22 O 0.2303(7) 0.6397(9) -0.0876(3) 0.154(3) Uiso 0.67 1 d PD B 1
O21' O 0.3333 0.6667 -0.1101(9) 0.32(4) Uiso 0.33 3 d SPD C 2
O22' O 0.2378(15) 0.6356(18) -0.0463(5) 0.142(6) Uiso 0.33 1 d PD D 2
Cl3 Cl 0.6667 1.3333 -0.09082(8) 0.0941(8) Uani 1 3 d S . .
O31 O 0.6667 1.3333 -0.1350(2) 0.136(4) Uani 1 3 d S . .
O32 O 0.6938(6) 1.4372(5) -0.07557(19) 0.142(2) Uani 1 1 d . . .

loop_
_atom_site_aniso_label
_atom_site_aniso_U_11
_atom_site_aniso_U_22
_atom_site_aniso_U_33
_atom_site_aniso_U_23
_atom_site_aniso_U_13
_atom_site_aniso_U_12
Tb1 0.05035(7) 0.05035(7) 0.04507(12) 0.000 0.000 0.02518(4)
N1 0.0571(19) 0.0571(19) 0.056(3) 0.000 0.000 0.0286(9)
N2 0.0782(16) 0.0436(12) 0.0534(18) 0.0025(13) -0.0003(16) 0.0362(11)
N3 0.0727(16) 0.0620(15) 0.062(2) 0.0112(16) 0.0027(17) 0.0382(13)
C1 0.0725(19) 0.0672(19) 0.056(2) -0.0018(19) -0.003(2) 0.0380(16)
C2 0.0690(18) 0.0582(17) 0.048(2) 0.0063(16) 0.0057(18) 0.0352(14)
C3 0.0704(19) 0.0617(18) 0.057(2) 0.0115(18) 0.010(2) 0.0368(15)
C4 0.087(2) 0.0561(19) 0.080(3) 0.015(2) 0.016(3) 0.0336(18)
C5 0.082(2) 0.056(2) 0.088(3) -0.001(2) -0.001(3) 0.0315(18)
C6 0.075(2) 0.070(2) 0.085(3) -0.010(2) 0.005(3) 0.0342(19)
C7 0.083(2) 0.0638(19) 0.064(3) -0.0044(19) -0.005(2) 0.0420(16)
C8 0.0605(16) 0.0609(18) 0.057(2) -0.0010(18) -0.0016(18) 0.0326(14)
C9 0.087(3) 0.069(2) 0.064(3) 0.005(2) -0.002(2) 0.0386(19)
C10 0.085(3) 0.107(4) 0.070(3) 0.005(3) -0.005(3) 0.036(3)
C11 0.128(4) 0.123(4) 0.078(4) 0.025(3) -0.021(4) 0.055(4)
O1 0.0781(16) 0.0514(13) 0.0662(19) 0.0110(13) 0.0027(16) 0.0343(12)
N4 0.099(2) 0.0720(16) 0.067(2) 0.0134(17) 0.006(2) 0.0554(14)
N5 0.0783(18) 0.0657(17) 0.052(2) 0.0120(16) 0.0101(17) 0.0409(14)
C12 0.0529(17) 0.0525(18) 0.071(3) 0.001(2) 0.001(2) 0.0230(14)
C13 0.081(2) 0.070(2) 0.064(3) -0.008(2) -0.004(2) 0.035(2)
C14 0.082(2) 0.085(2) 0.061(3) 0.010(2) 0.006(2) 0.0528(18)
C15 0.149(3) 0.095(2) 0.092(4) 0.023(3) 0.023(4) 0.085(2)
C16 0.111(3) 0.134(3) 0.079(4) 0.026(3) 0.007(3) 0.087(2)
C17 0.079(2) 0.0572(19) 0.066(3) -0.001(2) -0.005(2) 0.0316(17)
C18 0.095(3) 0.110(4) 0.121(5) -0.023(4) -0.028(4) 0.050(3)
C19 0.138(5) 0.100(4) 0.133(6) -0.029(4) -0.058(5) 0.041(4)
C20 0.195(6) 0.111(4) 0.080(4) -0.022(3) -0.047(4) 0.087(4)
C21 0.183(6) 0.106(4) 0.056(3) -0.010(3) -0.004(4) 0.076(4)
C22 0.116(4) 0.082(3) 0.066(3) -0.003(3) 0.007(3) 0.047(3)
Cl1 0.0656(6) 0.0656(6) 0.0586(10) 0.000 0.000 0.0328(3)
O11 0.116(3) 0.116(3) 0.054(3) 0.000 0.000 0.0581(16)
O12 0.1037(19) 0.0813(17) 0.102(3) 0.000(2) -0.019(2) 0.0555(15)
Cl2 0.0931(10) 0.0931(10) 0.123(2) 0.000 0.000 0.0465(5)
Cl3 0.1130(12) 0.1130(12) 0.0565(12) 0.000 0.000 0.0565(6)
O31 0.179(5) 0.179(5) 0.050(4) 0.000 0.000 0.089(3)
O32 0.207(5) 0.132(4) 0.092(3) -0.015(3) 0.003(4) 0.088(4)

loop_
_atom_type_symbol
_atom_type_description
_atom_type_scat_dispersion_real
_atom_type_scat_dispersion_imag
_atom_type_scat_source
C C 0.0033 0.0016 'International Tables Vol C Tables 4.2.6.8 and 6.1.1.4'
H H 0.0000 0.0000 'International Tables Vol C Tables 4.2.6.8 and 6.1.1.4'
N N 0.0061 0.0033 'International Tables Vol C Tables 4.2.6.8 and 6.1.1.4'
O O 0.0106 0.0060 'International Tables Vol C Tables 4.2.6.8 and 6.1.1.4'
Cl Cl 0.1484 0.1585 'International Tables Vol C Tables 4.2.6.8 and 6.1.1.4'
Tb Tb -0.1723 4.1537 'International Tables Vol C Tables 4.2.6.8 and 6.1.1.4'

loop_
_geom_angle_atom_site_label_1
_geom_angle_atom_site_label_2
_geom_angle_atom_site_label_3
_geom_angle
_geom_angle_site_symmetry_1
_geom_angle_site_symmetry_3
_geom_angle_publ_flag
O1 Tb1 O1 93.33(13) . 2_775 ?
O1 Tb1 O1 93.33(13) . 3_575 ?
O1 Tb1 O1 93.33(13) 2_775 3_575 ?
O1 Tb1 N2 85.85(13) . 3_575 ?
O1 Tb1 N2 78.03(13) 2_775 3_575 ?
O1 Tb1 N2 171.25(14) 3_575 3_575 ?
O1 Tb1 N2 78.03(13) . 2_775 ?
O1 Tb1 N2 171.25(13) 2_775 2_775 ?
O1 Tb1 N2 85.85(13) 3_575 2_775 ?
N2 Tb1 N2 102.46(10) 3_575 2_775 ?
O1 Tb1 N2 171.25(14) . . ?
O1 Tb1 N2 85.85(13) 2_775 . ?
O1 Tb1 N2 78.03(13) 3_575 . ?
N2 Tb1 N2 102.46(10) 3_575 . ?
N2 Tb1 N2 102.46(10) 2_775 . ?
O1 Tb1 N1 122.87(9) . . ?
O1 Tb1 N1 122.87(9) 2_775 . ?
O1 Tb1 N1 122.87(9) 3_575 . ?
N2 Tb1 N1 64.20(9) 3_575 . ?
N2 Tb1 N1 64.20(9) 2_775 . ?
N2 Tb1 N1 64.20(9) . . ?
C1 N1 C1 109.4(3) 3_575 2_775 ?
C1 N1 C1 109.4(3) 3_575 . ?
C1 N1 C1 109.4(3) 2_775 . ?
C1 N1 Tb1 109.5(3) 3_575 . ?
C1 N1 Tb1 109.5(3) 2_775 . ?
C1 N1 Tb1 109.5(3) . . ?
C2 N2 C8 106.3(4) . . ?
C2 N2 Tb1 121.6(3) . . ?
C8 N2 Tb1 131.4(3) . . ?
C3 N3 C2 105.8(4) . . ?
C3 N3 C9 127.0(4) . . ?
C2 N3 C9 127.1(4) . . ?
C2 C1 N1 108.9(4) . . ?
C2 C1 H1B 110.2 . . ?
N1 C1 H1B 110.1 . . ?
C2 C1 H1C 109.6 . . ?
N1 C1 H1C 109.6 . . ?
H1B C1 H1C 108.4 . . ?
N2 C2 N3 111.6(4) . . ?
N2 C2 C1 122.9(4) . . ?
N3 C2 C1 125.4(4) . . ?
N3 C3 C8 107.6(4) . . ?
N3 C3 C4 132.4(4) . . ?
C8 C3 C4 119.7(4) . . ?
C5 C4 C3 117.1(5) . . ?
C5 C4 H4A 121.6 . . ?
C3 C4 H4A 121.3 . . ?
C6 C5 C4 122.4(5) . . ?
C6 C5 H5A 119.0 . . ?
C4 C5 H5A 118.6 . . ?
C5 C6 C7 122.2(5) . . ?
C5 C6 H6A 118.7 . . ?
C7 C6 H6A 119.1 . . ?
C6 C7 C8 116.9(5) . . ?
C6 C7 H7A 122.1 . . ?
C8 C7 H7A 121.0 . . ?
C7 C8 N2 130.1(4) . . ?
C7 C8 C3 121.4(4) . . ?
N2 C8 C3 108.6(4) . . ?
N3 C9 C10 113.8(5) . . ?
N3 C9 H9A 109.3 . . ?
C10 C9 H9A 108.7 . . ?
N3 C9 H9B 108.9 . . ?
C10 C9 H9B 108.1 . . ?
H9A C9 H9B 107.9 . . ?
C11 C10 C9 107.9(6) . . ?
C11 C10 H10A 109.6 . . ?
C9 C10 H10A 110.2 . . ?
C11 C10 H10B 110.8 . . ?
C9 C10 H10B 109.5 . . ?
H10A C10 H10B 108.8 . . ?
C10 C11 H11A 110.6 . . ?
C10 C11 H11B 109.5 . . ?
H11A C11 H11B 109.5 . . ?
C10 C11 H11C 108.4 . . ?
H11A C11 H11C 109.5 . . ?
H11B C11 H11C 109.5 . . ?
C12 O1 Tb1 164.3(3) . . ?
C14 N4 N5 109.6(4) . . ?
C14 N4 C15 127.7(5) . . ?
N5 N4 C15 120.8(5) . . ?
C12 N5 N4 107.4(4) . . ?
C12 N5 C17 127.6(4) . . ?
N4 N5 C17 123.5(4) . . ?
O1 C12 N5 121.8(5) . . ?
O1 C12 C13 131.6(5) . . ?
N5 C12 C13 106.5(4) . . ?
C14 C13 C12 108.4(5) . . ?
C14 C13 H13A 125.6 . . ?
C12 C13 H13A 126.0 . . ?
N4 C14 C13 107.9(5) . . ?
N4 C14 C16 123.9(5) . . ?
C13 C14 C16 128.2(5) . . ?
N4 C15 H15A 109.3 . . ?
N4 C15 H15B 110.0 . . ?
H15A C15 H15B 109.5 . . ?
N4 C15 H15C 109.1 . . ?
H15A C15 H15C 109.5 . . ?
H15B C15 H15C 109.5 . . ?
C14 C16 H16A 109.2 . . ?
C14 C16 H16B 108.7 . . ?
H16A C16 H16B 109.5 . . ?
C14 C16 H16C 110.5 . . ?
H16A C16 H16C 109.5 . . ?
H16B C16 H16C 109.5 . . ?
C18 C17 C22 119.2(6) . . ?
C18 C17 N5 121.2(6) . . ?
C22 C17 N5 119.6(5) . . ?
C17 C18 C19 117.6(8) . . ?
C17 C18 H18A 120.8 . . ?
C19 C18 H18A 121.6 . . ?
C20 C19 C18 124.2(8) . . ?
C20 C19 H19A 117.0 . . ?
C18 C19 H19A 118.8 . . ?
C19 C20 C21 118.6(7) . . ?
C19 C20 H20A 120.9 . . ?
C21 C20 H20A 120.5 . . ?
C20 C21 C22 120.6(8) . . ?
C20 C21 H21A 119.4 . . ?
C22 C21 H21A 120.0 . . ?
C17 C22 C21 119.8(7) . . ?
C17 C22 H22A 119.8 . . ?
C21 C22 H22A 120.4 . . ?
O11 Cl1 O12 108.9(2) . . ?
O11 Cl1 O12 108.9(2) . 2_775 ?
O12 Cl1 O12 110.0(2) . 2_775 ?
O11 Cl1 O12 108.9(2) . 3_575 ?
O12 Cl1 O12 110.0(2) . 3_575 ?
O12 Cl1 O12 110.0(2) 2_775 3_575 ?
O21 Cl2 O22 116.1(4) . . ?
O21 Cl2 O22 116.1(4) . 3_565 ?
O22 Cl2 O22 102.1(5) . 3_565 ?
O21 Cl2 O22 116.1(4) . 2_665 ?
O22 Cl2 O22 102.1(5) . 2_665 ?
O22 Cl2 O22 102.1(5) 3_565 2_665 ?
O32 Cl3 O32 107.9(3) 3_575 2_775 ?
O32 Cl3 O32 107.9(3) 3_575 . ?
O32 Cl3 O32 107.9(3) 2_775 . ?
O32 Cl3 O31 111.0(3) 3_575 . ?
O32 Cl3 O31 111.0(3) 2_775 . ?
O32 Cl3 O31 111.0(3) . . ?

loop_
_geom_bond_atom_site_label_1
_geom_bond_atom_site_label_2
_geom_bond_distance
_geom_bond_site_symmetry_2
_geom_bond_publ_flag
Tb1 O1 2.206(3) . ?
Tb1 O1 2.206(3) 2_775 ?
Tb1 O1 2.206(3) 3_575 ?
Tb1 N2 2.465(3) 3_575 ?
Tb1 N2 2.465(3) 2_775 ?
Tb1 N2 2.465(3) . ?
Tb1 N1 2.765(7) . ?
N1 C1 1.483(5) 3_575 ?
N1 C1 1.483(5) 2_775 ?
N1 C1 1.483(5) . ?
N2 C2 1.335(6) . ?
N2 C8 1.388(5) . ?
N3 C3 1.381(6) . ?
N3 C2 1.385(5) . ?
N3 C9 1.444(6) . ?
C1 C2 1.456(6) . ?
C1 H1B 0.9600 . ?
C1 H1C 0.9599 . ?
C3 C8 1.392(6) . ?
C3 C4 1.411(6) . ?
C4 C5 1.358(8) . ?
C4 H4A 0.9600 . ?
C5 C6 1.351(8) . ?
C5 H5A 0.9600 . ?
C6 C7 1.377(7) . ?
C6 H6A 0.9599 . ?
C7 C8 1.383(7) . ?
C7 H7A 0.9599 . ?
C9 C10 1.536(9) . ?
C9 H9A 0.9599 . ?
C9 H9B 0.9600 . ?
C10 C11 1.526(9) . ?
C10 H10A 0.9599 . ?
C10 H10B 0.9600 . ?
C11 H11A 0.9599 . ?
C11 H11B 0.9601 . ?
C11 H11C 0.9600 . ?
O1 C12 1.254(6) . ?
N4 C14 1.333(7) . ?
N4 N5 1.383(6) . ?
N4 C15 1.446(7) . ?
N5 C12 1.381(6) . ?
N5 C17 1.413(6) . ?
C12 C13 1.391(7) . ?
C13 C14 1.379(8) . ?
C13 H13A 0.9599 . ?
C14 C16 1.469(8) . ?
C15 H15A 0.9600 . ?
C15 H15B 0.9600 . ?
C15 H15C 0.9599 . ?
C16 H16A 0.9599 . ?
C16 H16B 0.9601 . ?
C16 H16C 0.9600 . ?
C17 C18 1.376(8) . ?
C17 C22 1.375(9) . ?
C18 C19 1.384(11) . ?
C18 H18A 0.9599 . ?
C19 C20 1.307(13) . ?
C19 H19A 0.9601 . ?
C20 C21 1.358(12) . ?
C20 H20A 0.9601 . ?
C21 C22 1.384(9) . ?
C21 H21A 0.9599 . ?
C22 H22A 0.9600 . ?
Cl1 O11 1.413(6) . ?
Cl1 O12 1.443(4) . ?
Cl1 O12 1.443(4) 2_775 ?
Cl1 O12 1.443(4) 3_575 ?
Cl2 O21 1.396(14) . ?
Cl2 O22 1.414(9) . ?
Cl2 O22 1.414(9) 3_565 ?
Cl2 O22 1.414(9) 2_665 ?
Cl3 O32 1.373(7) 3_575 ?
Cl3 O32 1.373(7) 2_775 ?
Cl3 O32 1.373(7) . ?
Cl3 O31 1.425(8) . ?

loop_
_geom_torsion_atom_site_label_1
_geom_torsion_atom_site_label_2
_geom_torsion_atom_site_label_3
_geom_torsion_atom_site_label_4
_geom_torsion
_geom_torsion_site_symmetry_1
_geom_torsion_site_symmetry_2
_geom_torsion_site_symmetry_3
_geom_torsion_site_symmetry_4
_geom_torsion_publ_flag
O1 Tb1 N1 C1 -90.3(2) . . . 3_575 ?
O1 Tb1 N1 C1 29.7(2) 2_775 . . 3_575 ?
O1 Tb1 N1 C1 149.7(2) 3_575 . . 3_575 ?
N2 Tb1 N1 C1 -24.36(19) 3_575 . . 3_575 ?
N2 Tb1 N1 C1 -144.36(19) 2_775 . . 3_575 ?
N2 Tb1 N1 C1 95.64(19) . . . 3_575 ?
O1 Tb1 N1 C1 29.7(2) . . . 2_775 ?
O1 Tb1 N1 C1 149.7(2) 2_775 . . 2_775 ?
O1 Tb1 N1 C1 -90.3(2) 3_575 . . 2_775 ?
N2 Tb1 N1 C1 95.64(19) 3_575 . . 2_775 ?
N2 Tb1 N1 C1 -24.36(19) 2_775 . . 2_775 ?
N2 Tb1 N1 C1 -144.36(19) . . . 2_775 ?
O1 Tb1 N1 C1 149.7(2) . . . . ?
O1 Tb1 N1 C1 -90.3(2) 2_775 . . . ?
O1 Tb1 N1 C1 29.7(2) 3_575 . . . ?
N2 Tb1 N1 C1 -144.36(19) 3_575 . . . ?
N2 Tb1 N1 C1 95.64(19) 2_775 . . . ?
N2 Tb1 N1 C1 -24.36(19) . . . . ?
O1 Tb1 N2 C2 -138.1(8) . . . . ?
O1 Tb1 N2 C2 136.9(4) 2_775 . . . ?
O1 Tb1 N2 C2 -128.8(4) 3_575 . . . ?
N2 Tb1 N2 C2 60.1(3) 3_575 . . . ?
N2 Tb1 N2 C2 -45.9(3) 2_775 . . . ?
N1 Tb1 N2 C2 7.1(3) . . . . ?
O1 Tb1 N2 C8 52.5(10) . . . . ?
O1 Tb1 N2 C8 -32.5(4) 2_775 . . . ?
O1 Tb1 N2 C8 61.8(4) 3_575 . . . ?
N2 Tb1 N2 C8 -109.3(4) 3_575 . . . ?
N2 Tb1 N2 C8 144.8(4) 2_775 . . . ?
N1 Tb1 N2 C8 -162.3(4) . . . . ?
C1 N1 C1 C2 -82.3(6) 3_575 . . . ?
C1 N1 C1 C2 157.9(4) 2_775 . . . ?
Tb1 N1 C1 C2 37.8(3) . . . . ?
C8 N2 C2 N3 2.9(5) . . . . ?
Tb1 N2 C2 N3 -168.8(3) . . . . ?
C8 N2 C2 C1 -175.2(4) . . . . ?
Tb1 N2 C2 C1 13.1(6) . . . . ?
C3 N3 C2 N2 -3.6(5) . . . . ?
C9 N3 C2 N2 174.3(4) . . . . ?
C3 N3 C2 C1 174.5(4) . . . . ?
C9 N3 C2 C1 -7.6(8) . . . . ?
N1 C1 C2 N2 -36.6(6) . . . . ?
N1 C1 C2 N3 145.5(4) . . . . ?
C2 N3 C3 C8 2.7(5) . . . . ?
C9 N3 C3 C8 -175.2(5) . . . . ?
C2 N3 C3 C4 176.1(5) . . . . ?
C9 N3 C3 C4 -1.8(9) . . . . ?
N3 C3 C4 C5 -178.6(5) . . . . ?
C8 C3 C4 C5 -5.8(8) . . . . ?
C3 C4 C5 C6 5.2(9) . . . . ?
C4 C5 C6 C7 -3.0(9) . . . . ?
C5 C6 C7 C8 1.3(8) . . . . ?
C6 C7 C8 N2 177.8(5) . . . . ?
C6 C7 C8 C3 -2.2(7) . . . . ?
C2 N2 C8 C7 178.9(5) . . . . ?
Tb1 N2 C8 C7 -10.5(7) . . . . ?
C2 N2 C8 C3 -1.1(5) . . . . ?
Tb1 N2 C8 C3 169.5(3) . . . . ?
N3 C3 C8 C7 178.9(4) . . . . ?
C4 C3 C8 C7 4.5(7) . . . . ?
N3 C3 C8 N2 -1.1(5) . . . . ?
C4 C3 C8 N2 -175.5(4) . . . . ?
C3 N3 C9 C10 -87.6(6) . . . . ?
C2 N3 C9 C10 94.9(6) . . . . ?
N3 C9 C10 C11 -179.4(5) . . . . ?
O1 Tb1 O1 C12 -32.0(13) 2_775 . . . ?
O1 Tb1 O1 C12 -125.6(12) 3_575 . . . ?
N2 Tb1 O1 C12 45.7(13) 3_575 . . . ?
N2 Tb1 O1 C12 149.4(13) 2_775 . . . ?
N2 Tb1 O1 C12 -116.4(14) . . . . ?
N1 Tb1 O1 C12 101.2(13) . . . . ?
C14 N4 N5 C12 -3.1(5) . . . . ?
C15 N4 N5 C12 -168.4(4) . . . . ?
C14 N4 N5 C17 -170.3(5) . . . . ?
C15 N4 N5 C17 24.5(7) . . . . ?
Tb1 O1 C12 N5 -101.7(12) . . . . ?
Tb1 O1 C12 C13 79.4(15) . . . . ?
N4 N5 C12 O1 -177.4(4) . . . . ?
C17 N5 C12 O1 -10.9(7) . . . . ?
N4 N5 C12 C13 1.8(5) . . . . ?
C17 N5 C12 C13 168.3(4) . . . . ?
O1 C12 C13 C14 179.2(5) . . . . ?
N5 C12 C13 C14 0.2(5) . . . . ?
N5 N4 C14 C13 3.2(6) . . . . ?
C15 N4 C14 C13 167.1(5) . . . . ?
N5 N4 C14 C16 -177.3(5) . . . . ?
C15 N4 C14 C16 -13.3(8) . . . . ?
C12 C13 C14 N4 -2.1(6) . . . . ?
C12 C13 C14 C16 178.4(5) . . . . ?
C12 N5 C17 C18 -79.0(7) . . . . ?
N4 N5 C17 C18 85.5(7) . . . . ?
C12 N5 C17 C22 101.8(6) . . . . ?
N4 N5 C17 C22 -93.7(6) . . . . ?
C22 C17 C18 C19 -0.4(10) . . . . ?
N5 C17 C18 C19 -179.6(6) . . . . ?
C17 C18 C19 C20 0.7(14) . . . . ?
C18 C19 C20 C21 -1.6(14) . . . . ?
C19 C20 C21 C22 2.2(13) . . . . ?
C18 C17 C22 C21 1.0(10) . . . . ?
N5 C17 C22 C21 -179.7(6) . . . . ?
C20 C21 C22 C17 -1.9(11) . . . . ?
